data_7022264
loop_
_publ_author_name
'Clegg, William'
'Fleming, Ben J.'
'Garc\'ia-\'Alvarez, Pablo'
'Hogg, Lorna M.'
'Kennedy, Alan R.'
'Klett, Jan'
'Mart\'inez-Mart\'inez, Antonio J'
'Mulvey, Robert E.'
'Russo, Luca'
'O'Hara, Charles T'

_publ_section_title
;
 Structural elucidation of homometallic anthracenolates synthesised via
 deprotonative metallation of anthrone.
;
_journal_issue 7
_journal_name_full 'Dalton transactions (Cambridge, England : 2003)'
_journal_page_first 2512
_journal_page_last 2519
_journal_paper_doi 10.1039/c2dt32176a
_journal_volume 42
_journal_year 2013
_chemical_formula_sum 'C47 H58 Li2 N4 O2'
_chemical_formula_weight 724.85
_chemical_name_systematic
;
?
;
_space_group_IT_number 2
_symmetry_cell_setting triclinic
_symmetry_space_group_name_Hall '-P 1'
_symmetry_space_group_name_H-M 'P -1'
_atom_sites_solution_hydrogens geom
_atom_sites_solution_primary direct
_atom_sites_solution_secondary difmap
_audit_creation_method SHELXL-97
_cell_angle_alpha 66.429(8)
_cell_angle_beta 81.568(7)
_cell_angle_gamma 75.877(8)
_cell_formula_units_Z 2
_cell_length_a 12.2149(10)
_cell_length_b 12.9366(12)
_cell_length_c 15.0500(12)
_cell_measurement_reflns_used 9002
_cell_measurement_temperature 123(2)
_cell_measurement_theta_max 30.9169
_cell_measurement_theta_min 2.7836
_cell_volume 2110.7(3)
_computing_data_collection CrysalisPro
_computing_molecular_graphics XSEED
_computing_publication_material SHELXL
_computing_structure_refinement 'SHELXL-97 (Sheldrick, 2008)'
_diffrn_ambient_temperature 123(2)
_diffrn_measured_fraction_theta_full 0.999
_diffrn_measured_fraction_theta_max 0.999
_diffrn_measurement_device_type 'Oxford Diffraction Gemini S'
_diffrn_measurement_method 'omega scans'
_diffrn_radiation_monochromator graphite
_diffrn_radiation_source 'fine-focus sealed tube'
_diffrn_radiation_type MoK\a
_diffrn_radiation_wavelength 0.71073
_diffrn_reflns_av_R_equivalents 0.0336
_diffrn_reflns_av_sigmaI/netI 0.0434
_diffrn_reflns_limit_h_max 15
_diffrn_reflns_limit_h_min -15
_diffrn_reflns_limit_k_max 16
_diffrn_reflns_limit_k_min -16
_diffrn_reflns_limit_l_max 19
_diffrn_reflns_limit_l_min -19
_diffrn_reflns_number 25300
_diffrn_reflns_theta_full 27.00
_diffrn_reflns_theta_max 27.00
_diffrn_reflns_theta_min 2.79
_exptl_absorpt_coefficient_mu 0.069
_exptl_absorpt_correction_T_max 1.00000
_exptl_absorpt_correction_T_min 0.77705
_exptl_absorpt_correction_type multi-scan
_exptl_absorpt_process_details
;
CrysAlisPro, Oxford Diffraction Ltd.,
Version 1.171.33.55 (release 05-01-2010 CrysAlis171 .NET)
(compiled Jan 5 2010,16:28:46)
Empirical absorption correction using spherical harmonics,
implemented in SCALE3 ABSPACK scaling algorithm.
;
_exptl_crystal_colour yellow
_exptl_crystal_density_diffrn 1.141
_exptl_crystal_density_method 'not measured'
_exptl_crystal_description block
_exptl_crystal_F_000 780
_exptl_crystal_size_max 0.5
_exptl_crystal_size_mid 0.4
_exptl_crystal_size_min 0.3
_refine_diff_density_max 0.364
_refine_diff_density_min -0.410
_refine_diff_density_rms 0.035
_refine_ls_extinction_method none
_refine_ls_goodness_of_fit_ref 1.010
_refine_ls_hydrogen_treatment constr
_refine_ls_matrix_type full
_refine_ls_number_parameters 647
_refine_ls_number_reflns 9215
_refine_ls_number_restraints 92
_refine_ls_restrained_S_all 1.025
_refine_ls_R_factor_all 0.0912
_refine_ls_R_factor_gt 0.0552
_refine_ls_shift/su_max 0.001
_refine_ls_shift/su_mean 0.000
_refine_ls_structure_factor_coef Fsqd
_refine_ls_weighting_details 'calc w=1/[\s^2^(Fo^2^)+(0.0934P)^2^+0.0000P] where P=(Fo^2^+2Fc^2^)/3'
_refine_ls_weighting_scheme calc
_refine_ls_wR_factor_gt 0.1513
_refine_ls_wR_factor_ref 0.1639
_reflns_number_gt 5408
_reflns_number_total 9215
_reflns_threshold_expression I>2\s(I)
_cod_data_source_file c2dt32176a.txt
_cod_data_source_block jkcben5
_cod_original_sg_symbol_H-M P-1
_cod_database_code 7022264

loop_
_symmetry_equiv_pos_as_xyz
'x, y, z'
'-x, -y, -z'

loop_
_atom_site_label
_atom_site_type_symbol
_atom_site_fract_x
_atom_site_fract_y
_atom_site_fract_z
_atom_site_U_iso_or_equiv
_atom_site_adp_type
_atom_site_occupancy
_atom_site_symmetry_multiplicity
_atom_site_calc_flag
_atom_site_refinement_flags
_atom_site_disorder_assembly
_atom_site_disorder_group
Li1 Li 0.3588(2) 0.6531(2) 0.24861(19) 0.0404(6) Uani 1 1 d . . .
Li2 Li 0.2301(2) 0.8547(2) 0.19152(18) 0.0369(6) Uani 1 1 d . A .
O1 O 0.33843(9) 0.77953(9) 0.28982(7) 0.0399(3) Uani 1 1 d . A .
C71 C 0.1789(12) 0.7796(11) 0.4531(9) 0.056(2) Uani 0.514(6) 1 d PD A 2
H71 H 0.1574 0.7559 0.4072 0.067 Uiso 0.514(6) 1 calc PR A 2
C72 C 0.1079(8) 0.7820(7) 0.5316(6) 0.0684(16) Uani 0.514(6) 1 d PD A 2
H72 H 0.0385 0.7571 0.5411 0.082 Uiso 0.514(6) 1 calc PR A 2
C73 C 0.1358(10) 0.8206(9) 0.5984(7) 0.0696(19) Uani 0.514(6) 1 d PD A 2
H73 H 0.0837 0.8233 0.6512 0.083 Uiso 0.514(6) 1 calc PR A 2
C74 C 0.2342(10) 0.8539(15) 0.5900(10) 0.0551(18) Uani 0.514(6) 1 d PD A 2
H74 H 0.2510 0.8812 0.6354 0.066 Uiso 0.514(6) 1 calc PR A 2
C65 C 0.3132(8) 0.8474(13) 0.5108(9) 0.0349(17) Uani 0.514(6) 1 d PD A 2
C66 C 0.2839(14) 0.812(2) 0.4399(13) 0.0376(19) Uani 0.514(6) 1 d PD A 2
C61 C 0.3570(10) 0.8035(18) 0.3584(13) 0.0263(16) Uani 0.514(6) 1 d PD A 2
C64 C 0.4199(8) 0.8713(15) 0.5009(10) 0.0385(18) Uani 0.514(6) 1 d PD A 2
H64 H 0.4406 0.8974 0.5455 0.046 Uiso 0.514(6) 1 calc PR A 2
C63 C 0.4978(8) 0.8575(15) 0.4264(10) 0.0335(16) Uani 0.514(6) 1 d PD A 2
C70 C 0.6091(7) 0.8768(11) 0.4236(8) 0.0399(15) Uani 0.514(6) 1 d PD A 2
H70 H 0.6276 0.8986 0.4718 0.048 Uiso 0.514(6) 1 calc PR A 2
C69 C 0.6883(9) 0.8644(12) 0.3536(9) 0.0450(15) Uani 0.514(6) 1 d PD A 2
H69 H 0.7614 0.8789 0.3517 0.054 Uiso 0.514(6) 1 calc PR A 2
C68 C 0.6602(12) 0.830(2) 0.2833(13) 0.0449(15) Uani 0.514(6) 1 d PD A 2
H68 H 0.7162 0.8166 0.2358 0.054 Uiso 0.514(6) 1 calc PR A 2
C67 C 0.5544(15) 0.814(3) 0.283(2) 0.0396(16) Uani 0.514(6) 1 d PD A 2
H67 H 0.5376 0.7968 0.2317 0.048 Uiso 0.514(6) 1 calc PR A 2
C62 C 0.4666(8) 0.8235(11) 0.3549(8) 0.0226(17) Uani 0.514(6) 1 d PD A 2
O2 O 0.23898(9) 0.72153(8) 0.16259(7) 0.0393(3) Uani 1 1 d . A .
C25 C 0.2338(4) 0.7124(4) -0.0231(3) 0.0366(8) Uani 0.738(3) 1 d PD A 1
H25 H 0.2940 0.7414 -0.0141 0.044 Uiso 0.738(3) 1 calc PR A 1
C26 C 0.2291(3) 0.7065(3) -0.1110(2) 0.0478(8) Uani 0.738(3) 1 d PD A 1
H26 H 0.2849 0.7303 -0.1616 0.057 Uiso 0.738(3) 1 calc PR A 1
C27 C 0.1405(3) 0.6648(3) -0.1253(2) 0.0535(10) Uani 0.738(3) 1 d PD A 1
H27 H 0.1370 0.6592 -0.1858 0.064 Uiso 0.738(3) 1 calc PR A 1
C28 C 0.0598(3) 0.6322(2) -0.0544(2) 0.0496(7) Uani 0.738(3) 1 d PD A 1
H28 H 0.0000 0.6054 -0.0667 0.059 Uiso 0.738(3) 1 calc PR A 1
C19 C 0.0618(3) 0.6367(3) 0.0387(2) 0.0381(7) Uani 0.738(3) 1 d PD A 1
C18 C -0.0215(2) 0.6028(3) 0.1127(3) 0.0483(8) Uani 0.738(3) 1 d PD A 1
H18 H -0.0828 0.5772 0.1013 0.058 Uiso 0.738(3) 1 calc PR A 1
C17 C -0.0147(2) 0.6065(3) 0.2029(2) 0.0439(7) Uani 0.738(3) 1 d PD A 1
C24 C -0.0975(3) 0.5716(3) 0.2798(3) 0.0642(10) Uani 0.738(3) 1 d PD A 1
H24 H -0.1576 0.5432 0.2700 0.077 Uiso 0.738(3) 1 calc PR A 1
C23 C -0.0922(3) 0.5780(3) 0.3664(2) 0.0692(10) Uani 0.738(3) 1 d PD A 1
H23 H -0.1483 0.5537 0.4166 0.083 Uiso 0.738(3) 1 calc PR A 1
C22 C -0.0044(3) 0.6202(3) 0.3831(2) 0.0620(8) Uani 0.738(3) 1 d PD A 1
H22 H -0.0027 0.6267 0.4436 0.074 Uiso 0.738(3) 1 calc PR A 1
C21 C 0.0778(3) 0.6517(3) 0.3123(2) 0.0466(7) Uani 0.738(3) 1 d PD A 1
H21 H 0.1377 0.6782 0.3247 0.056 Uiso 0.738(3) 1 calc PR A 1
C16 C 0.0761(3) 0.6460(4) 0.2201(2) 0.0368(7) Uani 0.738(3) 1 d PD A 1
C15 C 0.1621(5) 0.6823(8) 0.1471(3) 0.0289(9) Uani 0.738(3) 1 d PD A 1
C20 C 0.1534(5) 0.6773(6) 0.0556(3) 0.0290(8) Uani 0.738(3) 1 d PD A 1
N31 N 0.37116(13) 0.49036(13) 0.36674(11) 0.0560(4) Uani 1 1 d D B .
N32 N 0.51574(12) 0.56899(12) 0.18931(11) 0.0506(4) Uani 1 1 d D B .
C30 C 0.3531(5) 0.5125(9) 0.4563(5) 0.0662(16) Uani 0.686(2) 1 d PD B 1
H30A H 0.3724 0.4397 0.5118 0.099 Uiso 0.686(2) 1 calc PR B 1
H30B H 0.2736 0.5481 0.4641 0.099 Uiso 0.686(2) 1 calc PR B 1
H30C H 0.4013 0.5646 0.4531 0.099 Uiso 0.686(2) 1 calc PR B 1
C31 C 0.2980(10) 0.4157(13) 0.3743(13) 0.068(2) Uani 0.686(2) 1 d PD B 1
H31A H 0.3190 0.3422 0.4287 0.102 Uiso 0.686(2) 1 calc PR B 1
H31B H 0.3053 0.4021 0.3140 0.102 Uiso 0.686(2) 1 calc PR B 1
H31C H 0.2196 0.4517 0.3855 0.102 Uiso 0.686(2) 1 calc PR B 1
C32 C 0.4919(3) 0.4399(4) 0.3626(2) 0.0942(17) Uani 0.686(2) 1 d PD B 1
H32A H 0.5328 0.4755 0.3912 0.113 Uiso 0.686(2) 1 calc PR B 1
H32B H 0.5035 0.3566 0.4034 0.113 Uiso 0.686(2) 1 calc PR B 1
C33 C 0.5401(4) 0.4533(3) 0.2684(2) 0.0819(14) Uani 0.686(2) 1 d PD B 1
H33A H 0.5152 0.3988 0.2485 0.098 Uiso 0.686(2) 1 calc PR B 1
H33B H 0.6231 0.4292 0.2728 0.098 Uiso 0.686(2) 1 calc PR B 1
C34 C 0.4847(14) 0.5505(13) 0.1078(7) 0.076(3) Uani 0.686(2) 1 d PD B 1
H34A H 0.4769 0.6227 0.0507 0.114 Uiso 0.686(2) 1 calc PR B 1
H34B H 0.4126 0.5247 0.1244 0.114 Uiso 0.686(2) 1 calc PR B 1
H34C H 0.5436 0.4916 0.0937 0.114 Uiso 0.686(2) 1 calc PR B 1
C35 C 0.6184(4) 0.6157(6) 0.1585(6) 0.080(2) Uani 0.686(2) 1 d PD B 1
H35A H 0.6462 0.6216 0.2138 0.121 Uiso 0.686(2) 1 calc PR B 1
H35B H 0.6017 0.6923 0.1068 0.121 Uiso 0.686(2) 1 calc PR B 1
H35C H 0.6763 0.5646 0.1342 0.121 Uiso 0.686(2) 1 calc PR B 1
N41 N 0.0668(7) 0.9715(7) 0.1893(4) 0.0526(5) Uani 0.686(2) 1 d PD A 1
C40 C -0.0060(3) 0.9425(3) 0.1379(2) 0.0545(8) Uani 0.686(2) 1 d PD A 1
H41A H -0.0711 1.0062 0.1158 0.082 Uiso 0.686(2) 1 calc PR B 1
H41B H -0.0326 0.8726 0.1817 0.082 Uiso 0.686(2) 1 calc PR B 1
H41C H 0.0366 0.9291 0.0818 0.082 Uiso 0.686(2) 1 calc PR B 1
C41 C 0.0052(3) 0.9795(3) 0.2778(3) 0.0768(10) Uani 0.686(2) 1 d PD A 1
H41D H -0.0637 1.0394 0.2609 0.115 Uiso 0.686(2) 1 calc PR B 1
H41E H 0.0530 0.9991 0.3132 0.115 Uiso 0.686(2) 1 calc PR B 1
H41F H -0.0151 0.9053 0.3188 0.115 Uiso 0.686(2) 1 calc PR B 1
C42 C 0.0960(3) 1.0851(2) 0.1258(3) 0.0826(12) Uani 0.686(2) 1 d PD A 1
H42A H 0.1300 1.1134 0.1653 0.099 Uiso 0.686(2) 1 calc PR B 1
H42B H 0.0258 1.1414 0.1005 0.099 Uiso 0.686(2) 1 calc PR B 1
C43 C 0.1769(7) 1.0789(10) 0.0421(8) 0.0702(16) Uani 0.686(2) 1 d PD A 1
H43C H 0.1412 1.0567 -0.0007 0.084 Uiso 0.686(2) 1 calc PR B 1
H43D H 0.1951 1.1556 0.0037 0.084 Uiso 0.686(2) 1 calc PR B 1
N41A N 0.0718(14) 0.9735(15) 0.1820(8) 0.0526(5) Uani 0.314(2) 1 d PD A 2
C40A C -0.0331(6) 0.9324(6) 0.1940(5) 0.0545(8) Uani 0.314(2) 1 d PD A 2
H41G H -0.0955 0.9984 0.1691 0.082 Uiso 0.314(2) 1 calc PR B 2
H41H H -0.0493 0.8891 0.2630 0.082 Uiso 0.314(2) 1 calc PR B 2
H41I H -0.0247 0.8823 0.1579 0.082 Uiso 0.314(2) 1 calc PR B 2
C41A C 0.0781(6) 1.0381(7) 0.2424(6) 0.0768(10) Uani 0.314(2) 1 d PD A 2
H41J H 0.1531 1.0568 0.2323 0.115 Uiso 0.314(2) 1 calc PR B 2
H41K H 0.0648 0.9908 0.3110 0.115 Uiso 0.314(2) 1 calc PR B 2
H41L H 0.0204 1.1094 0.2239 0.115 Uiso 0.314(2) 1 calc PR B 2
C42A C 0.0780(6) 1.0472(5) 0.0769(7) 0.0826(12) Uani 0.314(2) 1 d PD A 2
H42C H 0.0114 1.1116 0.0613 0.099 Uiso 0.314(2) 1 calc PR B 2
H42D H 0.0777 1.0013 0.0378 0.099 Uiso 0.314(2) 1 calc PR B 2
N42 N 0.2809(7) 0.9945(14) 0.0773(10) 0.0443(11) Uani 0.686(2) 1 d PD A 1
C44 C 0.3501(4) 1.0383(5) 0.1192(3) 0.0578(11) Uani 0.686(2) 1 d PD A 1
H44A H 0.4229 0.9845 0.1349 0.087 Uiso 0.686(2) 1 calc PR B 1
H44B H 0.3112 1.0464 0.1786 0.087 Uiso 0.686(2) 1 calc PR B 1
H44C H 0.3627 1.1136 0.0725 0.087 Uiso 0.686(2) 1 calc PR B 1
C45 C 0.3424(8) 0.9702(7) -0.0054(6) 0.0702(14) Uani 0.686(2) 1 d PD A 1
H45A H 0.3611 1.0413 -0.0551 0.105 Uiso 0.686(2) 1 calc PR B 1
H45B H 0.2952 0.9399 -0.0325 0.105 Uiso 0.686(2) 1 calc PR B 1
H45C H 0.4122 0.9131 0.0162 0.105 Uiso 0.686(2) 1 calc PR B 1
C32A C 0.4660(7) 0.4129(8) 0.3279(7) 0.0942(17) Uani 0.314(2) 1 d PD B 2
H32C H 0.4400 0.3978 0.2759 0.113 Uiso 0.314(2) 1 calc PR B 2
H32D H 0.4948 0.3387 0.3805 0.113 Uiso 0.314(2) 1 calc PR B 2
C30A C 0.3903(14) 0.510(2) 0.4511(12) 0.0662(16) Uani 0.314(2) 1 d PD B 2
H30D H 0.3283 0.5696 0.4610 0.099 Uiso 0.314(2) 1 calc PR B 2
H30E H 0.4619 0.5359 0.4407 0.099 Uiso 0.314(2) 1 calc PR B 2
H30F H 0.3936 0.4385 0.5086 0.099 Uiso 0.314(2) 1 calc PR B 2
C31A C 0.280(2) 0.427(3) 0.386(3) 0.068(2) Uani 0.314(2) 1 d PD B 2
H31D H 0.3000 0.3516 0.4391 0.102 Uiso 0.314(2) 1 calc PR B 2
H31E H 0.2695 0.4155 0.3276 0.102 Uiso 0.314(2) 1 calc PR B 2
H31F H 0.2096 0.4707 0.4050 0.102 Uiso 0.314(2) 1 calc PR B 2
C33A C 0.5589(8) 0.4904(7) 0.2872(6) 0.0819(14) Uani 0.314(2) 1 d PD B 2
H33C H 0.5608 0.5337 0.3281 0.098 Uiso 0.314(2) 1 calc PR B 2
H33D H 0.6351 0.4438 0.2818 0.098 Uiso 0.314(2) 1 calc PR B 2
C34A C 0.468(3) 0.530(3) 0.127(2) 0.076(3) Uani 0.314(2) 1 d PD B 2
H34D H 0.4407 0.5966 0.0683 0.114 Uiso 0.314(2) 1 calc PR B 2
H34E H 0.4048 0.4934 0.1620 0.114 Uiso 0.314(2) 1 calc PR B 2
H34F H 0.5264 0.4747 0.1076 0.114 Uiso 0.314(2) 1 calc PR B 2
N42A N 0.2830(16) 0.998(3) 0.066(2) 0.0443(11) Uani 0.314(2) 1 d PD A 2
C44A C 0.3802(11) 1.0286(13) 0.0892(9) 0.0578(11) Uani 0.314(2) 1 d PD A 2
H44D H 0.4025 1.0932 0.0334 0.087 Uiso 0.314(2) 1 calc PR B 2
H44E H 0.4435 0.9622 0.1045 0.087 Uiso 0.314(2) 1 calc PR B 2
H44F H 0.3592 1.0510 0.1454 0.087 Uiso 0.314(2) 1 calc PR B 2
C45A C 0.317(2) 0.9569(19) -0.0147(14) 0.0702(14) Uani 0.314(2) 1 d PD A 2
H45D H 0.2509 0.9394 -0.0321 0.105 Uiso 0.314(2) 1 calc PR B 2
H45E H 0.3760 0.8871 0.0058 0.105 Uiso 0.314(2) 1 calc PR B 2
H45F H 0.3450 1.0168 -0.0710 0.105 Uiso 0.314(2) 1 calc PR B 2
C35A C 0.5965(12) 0.6425(15) 0.1315(16) 0.080(2) Uani 0.314(2) 1 d PD B 2
H35D H 0.6289 0.6672 0.1738 0.121 Uiso 0.314(2) 1 calc PR B 2
H35E H 0.5571 0.7104 0.0802 0.121 Uiso 0.314(2) 1 calc PR B 2
H35F H 0.6571 0.5989 0.1023 0.121 Uiso 0.314(2) 1 calc PR B 2
C43A C 0.1845(16) 1.094(2) 0.0527(19) 0.0702(16) Uani 0.314(2) 1 d PD A 2
H43A H 0.1852 1.1499 -0.0153 0.084 Uiso 0.314(2) 1 calc PR B 2
H43B H 0.1879 1.1339 0.0958 0.084 Uiso 0.314(2) 1 calc PR B 2
C88 C 0.1011(11) 0.6567(12) -0.0955(8) 0.0496(7) Uani 0.262(3) 1 d PD A 2
H88 H 0.0509 0.6297 -0.1196 0.059 Uiso 0.262(3) 1 calc PR A 2
C87 C 0.1862(8) 0.7000(8) -0.1543(8) 0.0535(10) Uani 0.262(3) 1 d PD A 2
H87 H 0.1957 0.7038 -0.2193 0.064 Uiso 0.262(3) 1 calc PR A 2
C78 C -0.0046(9) 0.6099(10) 0.0655(7) 0.0483(8) Uani 0.262(3) 1 d PD A 2
H78 H -0.0589 0.5857 0.0431 0.058 Uiso 0.262(3) 1 calc PR A 2
C77 C -0.0166(8) 0.6039(10) 0.1607(7) 0.0439(7) Uani 0.262(3) 1 d PD A 2
C80 C 0.1649(17) 0.689(2) 0.0341(12) 0.0290(8) Uani 0.262(3) 1 d PD A 2
C83 C -0.1172(11) 0.5604(12) 0.3150(8) 0.0692(10) Uani 0.262(3) 1 d PD A 2
H83 H -0.1779 0.5313 0.3574 0.083 Uiso 0.262(3) 1 calc PR A 2
C81 C 0.0441(8) 0.6404(9) 0.2913(7) 0.0466(7) Uani 0.262(3) 1 d PD A 2
H81 H 0.0966 0.6660 0.3145 0.056 Uiso 0.262(3) 1 calc PR A 2
C79 C 0.0839(10) 0.6500(10) 0.0023(6) 0.0381(7) Uani 0.262(3) 1 d PD A 2
C86 C 0.2608(10) 0.7396(8) -0.1195(8) 0.0478(8) Uani 0.262(3) 1 d PD A 2
H86 H 0.3190 0.7722 -0.1630 0.057 Uiso 0.262(3) 1 calc PR A 2
C84 C -0.1075(7) 0.5595(8) 0.2244(7) 0.0642(10) Uani 0.262(3) 1 d PD A 2
H84 H -0.1593 0.5303 0.2041 0.077 Uiso 0.262(3) 1 calc PR A 2
C75 C 0.1511(18) 0.687(3) 0.1308(12) 0.0289(9) Uani 0.262(3) 1 d PD A 2
C76 C 0.0593(12) 0.6440(13) 0.1960(8) 0.0368(7) Uani 0.262(3) 1 d PD A 2
C82 C -0.0433(9) 0.6016(9) 0.3508(7) 0.0620(8) Uani 0.262(3) 1 d PD A 2
H82 H -0.0549 0.6020 0.4145 0.074 Uiso 0.262(3) 1 calc PR A 2
C85 C 0.2546(14) 0.7341(14) -0.0266(9) 0.0366(8) Uani 0.262(3) 1 d PD A 2
H85 H 0.3083 0.7591 -0.0043 0.044 Uiso 0.262(3) 1 calc PR A 2
C6 C 0.3074(15) 0.826(2) 0.4288(14) 0.0376(19) Uani 0.486(6) 1 d PD A 1
C11 C 0.1938(13) 0.8138(12) 0.4384(10) 0.056(2) Uani 0.486(6) 1 d PD A 1
H11 H 0.1686 0.7931 0.3921 0.067 Uiso 0.486(6) 1 calc PR A 1
C12 C 0.1182(9) 0.8301(7) 0.5100(6) 0.0684(16) Uani 0.486(6) 1 d PD A 1
H12 H 0.0423 0.8222 0.5130 0.082 Uiso 0.486(6) 1 calc PR A 1
C13 C 0.1556(11) 0.8590(10) 0.5797(7) 0.0696(19) Uani 0.486(6) 1 d PD A 1
H13 H 0.1048 0.8716 0.6303 0.083 Uiso 0.486(6) 1 calc PR A 1
C14 C 0.2650(11) 0.8688(16) 0.5739(11) 0.0551(18) Uani 0.486(6) 1 d PD A 1
H14 H 0.2887 0.8858 0.6230 0.066 Uiso 0.486(6) 1 calc PR A 1
C5 C 0.3470(9) 0.8552(14) 0.4988(10) 0.0349(17) Uani 0.486(6) 1 d PD A 1
C10 C 0.6453(7) 0.8690(12) 0.4077(9) 0.0399(15) Uani 0.486(6) 1 d PD A 1
H10 H 0.6735 0.8912 0.4515 0.048 Uiso 0.486(6) 1 calc PR A 1
C1 C 0.3854(11) 0.8113(19) 0.3522(14) 0.0263(16) Uani 0.486(6) 1 d PD A 1
C4 C 0.4559(8) 0.8700(16) 0.4957(11) 0.0385(18) Uani 0.486(6) 1 d PD A 1
H4A H 0.4788 0.8883 0.5443 0.046 Uiso 0.486(6) 1 calc PR A 1
C3 C 0.5314(8) 0.8576(16) 0.4203(11) 0.0335(16) Uani 0.486(6) 1 d PD A 1
C2 C 0.4979(9) 0.8272(12) 0.3489(9) 0.028(2) Uani 0.486(6) 1 d PD A 1
C7 C 0.5711(16) 0.806(3) 0.273(2) 0.0396(16) Uani 0.486(6) 1 d PD A 1
H7 H 0.5455 0.7819 0.2289 0.048 Uiso 0.486(6) 1 calc PR A 1
C8 C 0.6788(13) 0.820(2) 0.2657(14) 0.0449(15) Uani 0.486(6) 1 d PD A 1
H8 H 0.7292 0.8095 0.2140 0.054 Uiso 0.486(6) 1 calc PR A 1
C9 C 0.7158(9) 0.8495(13) 0.3350(10) 0.0450(15) Uani 0.486(6) 1 d PD A 1
H9 H 0.7923 0.8561 0.3307 0.054 Uiso 0.486(6) 1 calc PR A 1
C50 C 0.4975(3) 0.1644(3) 0.2178(3) 0.0606(8) Uani 0.6356(16) 1 d P C 1
H50A H 0.5131 0.0813 0.2330 0.091 Uiso 0.6356(16) 1 calc PR C 1
H50B H 0.5395 0.1800 0.2602 0.091 Uiso 0.6356(16) 1 calc PR C 1
H50C H 0.5211 0.2045 0.1498 0.091 Uiso 0.6356(16) 1 calc PR C 1
C51 C 0.37322(12) 0.20620(15) 0.23372(14) 0.0432(6) Uani 0.6356(16) 1 d PG C 1
C52 C 0.31569(16) 0.14497(14) 0.31781(13) 0.0460(6) Uani 0.6356(16) 1 d PG C 1
H52 H 0.3547 0.0759 0.3641 0.055 Uiso 0.6356(16) 1 calc PR C 1
C53 C 0.20114(16) 0.18480(16) 0.33413(12) 0.0512(7) Uani 0.6356(16) 1 d PG C 1
H53 H 0.1618 0.1430 0.3916 0.061 Uiso 0.6356(16) 1 calc PR C 1
C54 C 0.14413(12) 0.28585(17) 0.26635(15) 0.0577(7) Uani 0.6356(16) 1 d PG C 1
H54 H 0.0658 0.3131 0.2775 0.069 Uiso 0.6356(16) 1 calc PR C 1
C55 C 0.20166(15) 0.34708(14) 0.18225(13) 0.0576(7) Uani 0.6356(16) 1 d PG C 1
H55 H 0.1627 0.4161 0.1359 0.069 Uiso 0.6356(16) 1 calc PR C 1
C56 C 0.31620(15) 0.30725(15) 0.16594(11) 0.0481(7) Uani 0.6356(16) 1 d PG C 1
H56 H 0.3555 0.3491 0.1085 0.058 Uiso 0.6356(16) 1 calc PR C 1
C50A C 0.1387(5) 0.2216(5) 0.3455(4) 0.0606(8) Uani 0.3644(16) 1 d P C 2
H50D H 0.1512 0.1427 0.3943 0.091 Uiso 0.3644(16) 1 calc PR C 2
H50E H 0.0701 0.2367 0.3120 0.091 Uiso 0.3644(16) 1 calc PR C 2
H50F H 0.1299 0.2761 0.3775 0.091 Uiso 0.3644(16) 1 calc PR C 2
C51A C 0.2367(3) 0.2355(3) 0.2742(2) 0.0432(6) Uani 0.3644(16) 1 d PG C 2
C52A C 0.3399(3) 0.1588(3) 0.2958(2) 0.0460(6) Uani 0.3644(16) 1 d PG C 2
H52A H 0.3473 0.0945 0.3559 0.055 Uiso 0.3644(16) 1 calc PR C 2
C53A C 0.4323(3) 0.1760(3) 0.2297(3) 0.0512(7) Uani 0.3644(16) 1 d PG C 2
H53A H 0.5029 0.1236 0.2444 0.061 Uiso 0.3644(16) 1 calc PR C 2
C54A C 0.4216(2) 0.2701(3) 0.1418(2) 0.0577(7) Uani 0.3644(16) 1 d PG C 2
H54A H 0.4847 0.2819 0.0966 0.069 Uiso 0.3644(16) 1 calc PR C 2
C55A C 0.3184(3) 0.3469(3) 0.1202(2) 0.0576(7) Uani 0.3644(16) 1 d PG C 2
H55A H 0.3110 0.4112 0.0601 0.069 Uiso 0.3644(16) 1 calc PR C 2
C56A C 0.2260(2) 0.3296(3) 0.1864(3) 0.0481(7) Uani 0.3644(16) 1 d PG C 2
H56A H 0.1554 0.3821 0.1716 0.058 Uiso 0.3644(16) 1 calc PR C 2

loop_
_atom_site_aniso_label
_atom_site_aniso_U_11
_atom_site_aniso_U_22
_atom_site_aniso_U_33
_atom_site_aniso_U_23
_atom_site_aniso_U_13
_atom_site_aniso_U_12
Li1 0.0419(15) 0.0383(14) 0.0440(15) -0.0203(12) -0.0096(12) -0.0011(11)
Li2 0.0369(14) 0.0349(13) 0.0403(14) -0.0166(11) -0.0071(11) -0.0031(11)
O1 0.0444(7) 0.0444(6) 0.0361(6) -0.0236(5) -0.0115(5) 0.0012(5)
C71 0.047(3) 0.084(7) 0.052(3) -0.042(5) 0.0083(19) -0.017(3)
C72 0.056(2) 0.091(6) 0.064(4) -0.041(4) 0.018(2) -0.020(3)
C73 0.078(4) 0.084(6) 0.046(3) -0.036(4) 0.021(3) -0.012(3)
C74 0.071(6) 0.064(4) 0.029(4) -0.024(4) 0.013(3) -0.010(4)
C65 0.040(5) 0.0382(19) 0.026(3) -0.015(2) 0.005(3) -0.006(4)
C66 0.036(6) 0.047(5) 0.032(3) -0.020(4) 0.001(3) -0.005(4)
C61 0.021(5) 0.031(2) 0.031(2) -0.0143(19) -0.007(4) -0.003(4)
C64 0.053(6) 0.0379(10) 0.0317(16) -0.0147(10) -0.014(4) -0.011(5)
C63 0.036(5) 0.0316(8) 0.0356(17) -0.0075(12) -0.015(4) -0.013(4)
C70 0.039(5) 0.0465(19) 0.037(3) -0.0130(18) -0.004(3) -0.017(4)
C69 0.042(5) 0.050(3) 0.046(4) -0.020(2) -0.002(3) -0.010(3)
C68 0.040(4) 0.054(3) 0.038(5) -0.019(3) 0.001(3) -0.003(3)
C67 0.043(4) 0.040(5) 0.037(4) -0.020(2) -0.008(3) 0.004(5)
C62 0.016(5) 0.033(2) 0.025(2) -0.0133(17) -0.005(3) -0.008(3)
O2 0.0452(7) 0.0354(6) 0.0425(6) -0.0166(5) -0.0146(5) -0.0074(5)
C25 0.038(2) 0.033(2) 0.0437(11) -0.0157(12) -0.0091(12) -0.0105(11)
C26 0.058(2) 0.042(2) 0.0452(13) -0.0205(14) -0.0076(14) -0.0039(12)
C27 0.069(3) 0.046(2) 0.055(2) -0.029(2) -0.0259(18) 0.0025(17)
C28 0.056(2) 0.0473(16) 0.060(2) -0.0298(16) -0.0194(15) -0.0091(12)
C19 0.044(2) 0.0283(12) 0.046(2) -0.0163(17) -0.0173(17) -0.0011(11)
C18 0.0326(15) 0.0434(12) 0.074(3) -0.023(2) -0.006(2) -0.0135(10)
C17 0.0339(11) 0.0368(10) 0.058(2) -0.0166(15) -0.0020(15) -0.0052(8)
C24 0.0423(16) 0.0648(16) 0.081(3) -0.026(2) 0.0102(19) -0.0152(12)
C23 0.0493(19) 0.0713(19) 0.067(2) -0.0134(17) 0.0169(18) -0.0109(14)
C22 0.063(2) 0.0652(17) 0.0433(17) -0.0135(13) 0.0016(14) -0.0027(14)
C21 0.0498(19) 0.0469(12) 0.0373(15) -0.0118(11) -0.0063(12) -0.0045(12)
C16 0.0338(17) 0.0292(8) 0.043(2) -0.0093(14) -0.0079(14) -0.0025(10)
C15 0.0303(17) 0.0210(11) 0.035(2) -0.008(2) -0.0146(16) -0.0006(13)
C20 0.0331(16) 0.0217(19) 0.031(2) -0.008(2) -0.0082(16) -0.0033(8)
N31 0.0538(10) 0.0483(9) 0.0529(9) -0.0090(7) -0.0152(7) 0.0022(7)
N32 0.0456(9) 0.0540(9) 0.0567(9) -0.0307(7) -0.0096(7) 0.0028(7)
C30 0.088(5) 0.0589(13) 0.0522(14) 0.0026(12) -0.042(3) -0.034(4)
C31 0.103(4) 0.039(3) 0.066(5) -0.0173(18) -0.034(3) -0.009(4)
C32 0.064(2) 0.106(3) 0.052(3) 0.011(2) -0.0193(17) 0.028(2)
C33 0.092(2) 0.069(2) 0.067(2) -0.0409(16) -0.0215(17) 0.051(2)
C34 0.061(5) 0.089(6) 0.106(5) -0.075(5) -0.014(4) 0.007(3)
C35 0.044(3) 0.090(4) 0.134(5) -0.080(3) 0.003(3) -0.001(3)
N41 0.0425(11) 0.0408(8) 0.0753(12) -0.0262(9) -0.0131(9) 0.0030(7)
C40 0.0490(17) 0.0515(13) 0.059(2) -0.0205(17) -0.0191(16) 0.0066(12)
C41 0.0474(18) 0.096(2) 0.112(3) -0.079(2) -0.0184(17) 0.0173(15)
C42 0.0601(18) 0.0309(15) 0.143(4) -0.0208(16) -0.021(2) 0.0035(13)
C43 0.0713(19) 0.036(3) 0.087(3) 0.0034(17) -0.0307(19) -0.0124(13)
N41A 0.0425(11) 0.0408(8) 0.0753(12) -0.0262(9) -0.0131(9) 0.0030(7)
C40A 0.0490(17) 0.0515(13) 0.059(2) -0.0205(17) -0.0191(16) 0.0066(12)
C41A 0.0474(18) 0.096(2) 0.112(3) -0.079(2) -0.0184(17) 0.0173(15)
C42A 0.0601(18) 0.0309(15) 0.143(4) -0.0208(16) -0.021(2) 0.0035(13)
N42 0.0555(9) 0.0338(11) 0.043(3) -0.007(2) -0.0158(12) -0.0145(7)
C44 0.069(3) 0.0522(16) 0.063(3) -0.0229(19) -0.014(2) -0.023(2)
C45 0.106(5) 0.072(2) 0.0428(19) -0.0154(15) 0.005(2) -0.053(2)
C32A 0.064(2) 0.106(3) 0.052(3) 0.011(2) -0.0193(17) 0.028(2)
C30A 0.088(5) 0.0589(13) 0.0522(14) 0.0026(12) -0.042(3) -0.034(4)
C31A 0.103(4) 0.039(3) 0.066(5) -0.0173(18) -0.034(3) -0.009(4)
C33A 0.092(2) 0.069(2) 0.067(2) -0.0409(16) -0.0215(17) 0.051(2)
C34A 0.061(5) 0.089(6) 0.106(5) -0.075(5) -0.014(4) 0.007(3)
N42A 0.0555(9) 0.0338(11) 0.043(3) -0.007(2) -0.0158(12) -0.0145(7)
C44A 0.069(3) 0.0522(16) 0.063(3) -0.0229(19) -0.014(2) -0.023(2)
C45A 0.106(5) 0.072(2) 0.0428(19) -0.0154(15) 0.005(2) -0.053(2)
C35A 0.044(3) 0.090(4) 0.134(5) -0.080(3) 0.003(3) -0.001(3)
C43A 0.0713(19) 0.036(3) 0.087(3) 0.0034(17) -0.0307(19) -0.0124(13)
C88 0.056(2) 0.0473(16) 0.060(2) -0.0298(16) -0.0194(15) -0.0091(12)
C87 0.069(3) 0.046(2) 0.055(2) -0.029(2) -0.0259(18) 0.0025(17)
C78 0.0326(15) 0.0434(12) 0.074(3) -0.023(2) -0.006(2) -0.0135(10)
C77 0.0339(11) 0.0368(10) 0.058(2) -0.0166(15) -0.0020(15) -0.0052(8)
C80 0.0331(16) 0.0217(19) 0.031(2) -0.008(2) -0.0082(16) -0.0033(8)
C83 0.0493(19) 0.0713(19) 0.067(2) -0.0134(17) 0.0169(18) -0.0109(14)
C81 0.0498(19) 0.0469(12) 0.0373(15) -0.0118(11) -0.0063(12) -0.0045(12)
C79 0.044(2) 0.0283(12) 0.046(2) -0.0163(17) -0.0173(17) -0.0011(11)
C86 0.058(2) 0.042(2) 0.0452(13) -0.0205(14) -0.0076(14) -0.0039(12)
C84 0.0423(16) 0.0648(16) 0.081(3) -0.026(2) 0.0102(19) -0.0152(12)
C75 0.0303(17) 0.0210(11) 0.035(2) -0.008(2) -0.0146(16) -0.0006(13)
C76 0.0338(17) 0.0292(8) 0.043(2) -0.0093(14) -0.0079(14) -0.0025(10)
C82 0.063(2) 0.0652(17) 0.0433(17) -0.0135(13) 0.0016(14) -0.0027(14)
C85 0.038(2) 0.033(2) 0.0437(11) -0.0157(12) -0.0091(12) -0.0105(11)
C6 0.036(6) 0.047(5) 0.032(3) -0.020(4) 0.001(3) -0.005(4)
C11 0.047(3) 0.084(7) 0.052(3) -0.042(5) 0.0083(19) -0.017(3)
C12 0.056(2) 0.091(6) 0.064(4) -0.041(4) 0.018(2) -0.020(3)
C13 0.078(4) 0.084(6) 0.046(3) -0.036(4) 0.021(3) -0.012(3)
C14 0.071(6) 0.064(4) 0.029(4) -0.024(4) 0.013(3) -0.010(4)
C5 0.040(5) 0.0382(19) 0.026(3) -0.015(2) 0.005(3) -0.006(4)
C10 0.039(5) 0.0465(19) 0.037(3) -0.0130(18) -0.004(3) -0.017(4)
C1 0.021(5) 0.031(2) 0.031(2) -0.0143(19) -0.007(4) -0.003(4)
C4 0.053(6) 0.0379(10) 0.0317(16) -0.0147(10) -0.014(4) -0.011(5)
C3 0.036(5) 0.0316(8) 0.0356(17) -0.0075(12) -0.015(4) -0.013(4)
C2 0.013(5) 0.029(2) 0.041(3) -0.005(2) -0.009(3) -0.008(3)
C7 0.043(4) 0.040(5) 0.037(4) -0.020(2) -0.008(3) 0.004(5)
C8 0.040(4) 0.054(3) 0.038(5) -0.019(3) 0.001(3) -0.003(3)
C9 0.042(5) 0.050(3) 0.046(4) -0.020(2) -0.002(3) -0.010(3)
C50 0.0593(19) 0.0650(17) 0.0647(18) -0.0314(15) -0.0033(15) -0.0139(15)
C51 0.0503(15) 0.0426(13) 0.0427(13) -0.0186(11) -0.0102(12) -0.0117(11)
C52 0.0605(16) 0.0369(10) 0.0408(14) -0.0113(10) -0.0149(12) -0.0091(10)
C53 0.0569(19) 0.0483(15) 0.0499(16) -0.0173(13) -0.0079(15) -0.0131(14)
C54 0.0518(16) 0.0611(16) 0.0644(18) -0.0277(15) -0.0094(13) -0.0088(13)
C55 0.074(2) 0.0428(14) 0.0567(17) -0.0155(13) -0.0323(14) -0.0022(14)
C56 0.0626(18) 0.0358(12) 0.0465(14) -0.0122(10) -0.0232(14) -0.0053(13)
C50A 0.0593(19) 0.0650(17) 0.0647(18) -0.0314(15) -0.0033(15) -0.0139(15)
C51A 0.0503(15) 0.0426(13) 0.0427(13) -0.0186(11) -0.0102(12) -0.0117(11)
C52A 0.0605(16) 0.0369(10) 0.0408(14) -0.0113(10) -0.0149(12) -0.0091(10)
C53A 0.0569(19) 0.0483(15) 0.0499(16) -0.0173(13) -0.0079(15) -0.0131(14)
C54A 0.0518(16) 0.0611(16) 0.0644(18) -0.0277(15) -0.0094(13) -0.0088(13)
C55A 0.074(2) 0.0428(14) 0.0567(17) -0.0155(13) -0.0323(14) -0.0022(14)
C56A 0.0626(18) 0.0358(12) 0.0465(14) -0.0122(10) -0.0232(14) -0.0053(13)

loop_
_atom_type_symbol
_atom_type_description
_atom_type_scat_dispersion_real
_atom_type_scat_dispersion_imag
_atom_type_scat_source
Li Li -0.0003 0.0001 'International Tables Vol C Tables 4.2.6.8 and 6.1.1.4'
O O 0.0106 0.0060 'International Tables Vol C Tables 4.2.6.8 and 6.1.1.4'
N N 0.0061 0.0033 'International Tables Vol C Tables 4.2.6.8 and 6.1.1.4'
C C 0.0033 0.0016 'International Tables Vol C Tables 4.2.6.8 and 6.1.1.4'
H H 0.0000 0.0000 'International Tables Vol C Tables 4.2.6.8 and 6.1.1.4'

loop_
_geom_angle_atom_site_label_1
_geom_angle_atom_site_label_2
_geom_angle_atom_site_label_3
_geom_angle
O2 Li1 O1 95.36(12)
O2 Li1 N31 124.52(15)
O1 Li1 N31 113.00(13)
O2 Li1 N32 114.36(13)
O1 Li1 N32 128.05(15)
N31 Li1 N32 84.83(10)
O2 Li1 Li2 47.84(9)
O1 Li1 Li2 47.89(8)
N31 Li1 Li2 140.06(14)
N32 Li1 Li2 135.11(14)
O2 Li1 C33A 143.1(2)
O1 Li1 C33A 118.4(2)
N31 Li1 C33A 57.6(2)
N32 Li1 C33A 32.69(17)
Li2 Li1 C33A 157.5(3)
O2 Li2 O1 94.96(11)
O2 Li2 N42 115.3(3)
O1 Li2 N42 112.1(3)
O2 Li2 N41A 119.1(3)
O1 Li2 N41A 132.9(3)
N42 Li2 N41A 83.3(4)
O2 Li2 N41 119.17(18)
O1 Li2 N41 130.65(18)
N42 Li2 N41 85.7(3)
N41A Li2 N41 2.8(4)
O2 Li2 N42A 112.4(5)
O1 Li2 N42A 113.7(5)
N42 Li2 N42A 3.1(7)
N41A Li2 N42A 84.0(7)
N41 Li2 N42A 86.5(6)
O2 Li2 Li1 47.34(8)
O1 Li2 Li1 47.99(8)
N42 Li2 Li1 121.8(3)
N41A Li2 Li1 154.1(3)
N41 Li2 Li1 152.0(2)
N42A Li2 Li1 120.6(6)
C61 O1 C1 14.9(9)
C61 O1 Li2 131.8(9)
C1 O1 Li2 135.9(9)
C61 O1 Li1 142.0(10)
C1 O1 Li1 139.6(9)
Li2 O1 Li1 84.12(11)
C72 C71 C66 120.3(12)
C72 C71 H71 119.8
C66 C71 H71 119.8
C71 C72 C73 120.9(9)
C71 C72 H72 119.6
C73 C72 H72 119.6
C74 C73 C72 122.1(11)
C74 C73 H73 119.0
C72 C73 H73 119.0
C73 C74 C65 118.5(11)
C73 C74 H74 120.8
C65 C74 H74 120.8
C64 C65 C66 117.6(10)
C64 C65 C74 122.4(10)
C66 C65 C74 120.0(9)
C71 C66 C61 117.9(10)
C71 C66 C65 118.1(11)
C61 C66 C65 123.9(11)
O1 C61 C62 114.8(10)
O1 C61 C66 129.4(9)
C62 C61 C66 115.7(12)
C65 C64 C63 121.3(10)
C65 C64 H64 119.4
C63 C64 H64 119.4
C64 C63 C70 118.6(8)
C64 C63 C62 120.5(8)
C70 C63 C62 121.0(9)
C69 C70 C63 121.3(11)
C69 C70 H70 119.3
C63 C70 H70 119.3
C70 C69 C68 118.7(10)
C70 C69 H69 120.6
C68 C69 H69 120.6
C67 C68 C69 120.7(11)
C67 C68 H68 119.7
C69 C68 H68 119.7
C68 C67 C62 124.2(14)
C68 C67 H67 117.9
C62 C67 H67 117.9
C61 C62 C67 125.2(11)
C61 C62 C63 120.8(9)
C67 C62 C63 113.9(10)
C15 O2 C75 7.8(10)
C15 O2 Li1 132.4(4)
C75 O2 Li1 138.7(11)
C15 O2 Li2 130.4(4)
C75 O2 Li2 129.3(12)
Li1 O2 Li2 84.82(11)
C26 C25 C20 123.3(3)
C26 C25 H25 118.3
C20 C25 H25 118.3
C25 C26 C27 118.8(3)
C25 C26 H26 120.6
C27 C26 H26 120.6
C28 C27 C26 121.1(3)
C28 C27 H27 119.4
C26 C27 H27 119.4
C27 C28 C19 121.9(3)
C27 C28 H28 119.1
C19 C28 H28 119.1
C18 C19 C28 122.2(3)
C18 C19 C20 119.9(3)
C28 C19 C20 117.9(3)
C17 C18 C19 120.1(3)
C17 C18 H18 120.0
C19 C18 H18 120.0
C18 C17 C16 120.3(2)
C18 C17 C24 121.4(3)
C16 C17 C24 118.3(3)
C23 C24 C17 121.3(3)
C23 C24 H24 119.4
C17 C24 H24 119.4
C24 C23 C22 120.8(3)
C24 C23 H23 119.6
C22 C23 H23 119.6
C21 C22 C23 119.6(3)
C21 C22 H22 120.2
C23 C22 H22 120.2
C22 C21 C16 121.6(3)
C22 C21 H21 119.2
C16 C21 H21 119.2
C15 C16 C21 120.0(3)
C15 C16 C17 121.7(3)
C21 C16 C17 118.3(3)
O2 C15 C16 120.6(4)
O2 C15 C20 122.4(4)
C16 C15 C20 116.9(4)
C25 C20 C15 121.9(4)
C25 C20 C19 116.9(3)
C15 C20 C19 121.1(4)
C31 N31 C30A 120.8(11)
C31 N31 C30 107.4(7)
C30A N31 C30 17.5(8)
C31 N31 C32 114.6(7)
C30A N31 C32 87.6(7)
C30 N31 C32 104.1(3)
C31 N31 C31A 12.1(17)
C30A N31 C31A 112.0(17)
C30 N31 C31A 97.2(14)
C32 N31 C31A 124.7(15)
C31 N31 C32A 87.8(6)
C30A N31 C32A 118.9(8)
C30 N31 C32A 133.4(4)
C32 N31 C32A 33.1(4)
C31A N31 C32A 99.6(14)
C31 N31 Li1 119.7(8)
C30A N31 Li1 105.8(10)
C30 N31 Li1 107.3(4)
C32 N31 Li1 102.5(2)
C31A N31 Li1 118.8(19)
C32A N31 Li1 101.9(4)
C34 N32 C35 107.3(7)
C34 N32 C34A 14.7(18)
C35 N32 C34A 121.0(15)
C34 N32 C35A 95.2(11)
C35 N32 C35A 18.8(9)
C34A N32 C35A 109.8(17)
C34 N32 C33 105.9(6)
C35 N32 C33 109.8(3)
C34A N32 C33 94.9(14)
C35A N32 C33 128.0(7)
C34 N32 C33A 134.1(7)
C35 N32 C33A 92.4(5)
C34A N32 C33A 123.5(14)
C35A N32 C33A 110.9(9)
C33 N32 C33A 28.6(3)
C34 N32 Li1 106.9(7)
C35 N32 Li1 123.9(4)
C34A N32 Li1 100.4(17)
C35A N32 Li1 116.9(9)
C33 N32 Li1 101.71(17)
C33A N32 Li1 94.4(4)
N31 C30 H30A 109.5
N31 C30 H30B 109.5
N31 C30 H30C 109.5
N31 C31 H31A 109.5
N31 C31 H31B 109.5
N31 C31 H31C 109.5
C33 C32 N31 114.8(3)
C33 C32 H32A 108.6
N31 C32 H32A 108.6
C33 C32 H32B 108.6
N31 C32 H32B 108.6
H32A C32 H32B 107.6
C32 C33 N32 118.6(3)
C32 C33 H33A 107.7
N32 C33 H33A 107.7
C32 C33 H33B 107.7
N32 C33 H33B 107.7
H33A C33 H33B 107.1
N32 C34 H34A 109.5
N32 C34 H34B 109.5
N32 C34 H34C 109.5
N32 C35 H35A 109.5
N32 C35 H35B 109.5
N32 C35 H35C 109.5
C40 N41 C41 108.4(4)
C40 N41 C42 109.0(5)
C41 N41 C42 109.6(5)
C40 N41 Li2 105.6(4)
C41 N41 Li2 122.3(5)
C42 N41 Li2 101.3(4)
N41 C42 C43 112.9(5)
N41 C42 H42A 109.0
C43 C42 H42A 109.0
N41 C42 H42B 109.0
C43 C42 H42B 109.0
H42A C42 H42B 107.8
N42 C43 C42 110.3(8)
N42 C43 H43C 109.6
C42 C43 H43C 109.6
N42 C43 H43D 109.6
C42 C43 H43D 109.6
H43C C43 H43D 108.1
C40A N41A C41A 116.0(11)
C40A N41A C42A 103.0(9)
C41A N41A C42A 111.1(11)
C40A N41A Li2 119.1(10)
C41A N41A Li2 106.4(9)
C42A N41A Li2 99.8(8)
N41A C40A H41G 109.5
N41A C40A H41H 109.5
H41G C40A H41H 109.5
N41A C40A H41I 109.5
H41G C40A H41I 109.5
H41H C40A H41I 109.5
N41A C41A H41J 109.5
N41A C41A H41K 109.5
H41J C41A H41K 109.5
N41A C41A H41L 109.5
H41J C41A H41L 109.5
H41K C41A H41L 109.5
N41A C42A C43A 109.2(13)
N41A C42A H42C 109.8
C43A C42A H42C 109.8
N41A C42A H42D 109.8
C43A C42A H42D 109.8
H42C C42A H42D 108.3
C44 N42 C45 110.3(6)
C44 N42 C43 111.1(8)
C45 N42 C43 107.6(10)
C44 N42 Li2 105.9(8)
C45 N42 Li2 115.9(8)
C43 N42 Li2 106.0(6)
N31 C32A C33A 101.4(7)
N31 C32A H32C 111.5
C33A C32A H32C 111.5
N31 C32A H32D 111.5
C33A C32A H32D 111.5
H32C C32A H32D 109.3
N31 C30A H30D 109.5
N31 C30A H30E 109.5
H30D C30A H30E 109.5
N31 C30A H30F 109.5
H30D C30A H30F 109.5
H30E C30A H30F 109.5
N31 C31A H31D 109.5
N31 C31A H31E 109.5
H31D C31A H31E 109.5
N31 C31A H31F 109.5
H31D C31A H31F 109.5
H31E C31A H31F 109.5
N32 C33A C32A 100.6(6)
N32 C33A Li1 52.9(3)
C32A C33A Li1 77.5(5)
N32 C33A H33C 111.6
C32A C33A H33C 111.6
Li1 C33A H33C 77.2
N32 C33A H33D 111.6
C32A C33A H33D 111.6
Li1 C33A H33D 164.2
H33C C33A H33D 109.4
N32 C34A H34D 109.5
N32 C34A H34E 109.5
H34D C34A H34E 109.5
N32 C34A H34F 109.5
H34D C34A H34F 109.5
H34E C34A H34F 109.5
C44A N42A C45A 109.6(13)
C44A N42A C43A 109.2(18)
C45A N42A C43A 117(2)
C44A N42A Li2 109.7(19)
C45A N42A Li2 107.1(18)
C43A N42A Li2 103.7(15)
N42A C44A H44D 109.5
N42A C44A H44E 109.5
H44D C44A H44E 109.5
N42A C44A H44F 109.5
H44D C44A H44F 109.5
H44E C44A H44F 109.5
N42A C45A H45D 109.5
N42A C45A H45E 109.5
H45D C45A H45E 109.5
N42A C45A H45F 109.5
H45D C45A H45F 109.5
H45E C45A H45F 109.5
N32 C35A H35D 109.5
N32 C35A H35E 109.5
H35D C35A H35E 109.5
N32 C35A H35F 109.5
H35D C35A H35F 109.5
H35E C35A H35F 109.5
N42A C43A C42A 109.3(14)
N42A C43A H43A 109.8
C42A C43A H43A 109.8
N42A C43A H43B 109.8
C42A C43A H43B 109.8
H43A C43A H43B 108.3
C87 C88 C79 121.8(11)
C87 C88 H88 119.1
C79 C88 H88 119.1
C88 C87 C86 119.5(11)
C88 C87 H87 120.2
C86 C87 H87 120.2
C79 C78 C77 122.2(9)
C79 C78 H78 118.9
C77 C78 H78 118.9
C78 C77 C76 120.9(9)
C78 C77 C84 120.6(9)
C76 C77 C84 118.5(10)
C85 C80 C75 118.8(12)
C85 C80 C79 122.8(13)
C75 C80 C79 118.4(14)
C84 C83 C82 124.5(10)
C84 C83 H83 117.8
C82 C83 H83 117.8
C82 C81 C76 121.4(10)
C82 C81 H81 119.3
C76 C81 H81 119.3
C78 C79 C88 124.6(10)
C78 C79 C80 119.6(9)
C88 C79 C80 115.8(11)
C85 C86 C87 123.7(10)
C85 C86 H86 118.2
C87 C86 H86 118.2
C83 C84 C77 117.7(9)
C83 C84 H84 121.2
C77 C84 H84 121.2
C80 C75 C76 121.4(16)
C80 C75 O2 116.8(12)
C76 C75 O2 121.6(13)
C81 C76 C77 120.2(11)
C81 C76 C75 122.4(11)
C77 C76 C75 117.4(12)
C81 C82 C83 117.6(9)
C81 C82 H82 121.2
C83 C82 H82 121.2
C86 C85 C80 116.3(12)
C86 C85 H85 121.8
C80 C85 H85 121.8
C11 C6 C1 123.6(11)
C11 C6 C5 118.7(13)
C1 C6 C5 117.6(12)
C12 C11 C6 123.9(13)
C12 C11 H11 118.1
C6 C11 H11 118.1
C11 C12 C13 118.2(11)
C11 C12 H12 120.9
C13 C12 H12 120.9
C14 C13 C12 119.4(12)
C14 C13 H13 120.3
C12 C13 H13 120.3
C13 C14 C5 124.5(13)
C13 C14 H14 117.7
C5 C14 H14 117.7
C4 C5 C6 123.4(11)
C4 C5 C14 121.4(11)
C6 C5 C14 115.2(11)
C9 C10 C3 122.2(12)
C9 C10 H10 118.9
C3 C10 H10 118.9
O1 C1 C6 112.6(9)
O1 C1 C2 128.6(12)
C6 C1 C2 118.8(13)
C5 C4 C3 118.9(11)
C5 C4 H4A 120.5
C3 C4 H4A 120.5
C4 C3 C10 125.5(9)
C4 C3 C2 120.5(9)
C10 C3 C2 113.9(10)
C7 C2 C3 124.4(11)
C7 C2 C1 114.9(12)
C3 C2 C1 120.7(11)
C8 C7 C2 117.8(14)
C8 C7 H7 121.1
C2 C7 H7 121.1
C7 C8 C9 119.7(13)
C7 C8 H8 120.1
C9 C8 H8 120.1
C10 C9 C8 121.9(11)
C10 C9 H9 119.0
C8 C9 H9 119.0
C52 C51 C56 120.0
C52 C51 C50 119.71(18)
C56 C51 C50 120.27(18)
C53 C52 C51 120.0
C53 C52 H52 120.0
C51 C52 H52 120.0
C54 C53 C52 120.0
C54 C53 H53 120.0
C52 C53 H53 120.0
C53 C54 C55 120.0
C53 C54 H54 120.0
C55 C54 H54 120.0
C56 C55 C54 120.0
C56 C55 H55 120.0
C54 C55 H55 120.0
C55 C56 C51 120.0
C55 C56 H56 120.0
C51 C56 H56 120.0
C51A C50A H50D 109.5
C51A C50A H50E 109.5
H50D C50A H50E 109.5
C51A C50A H50F 109.5
H50D C50A H50F 109.5
H50E C50A H50F 109.5
C52A C51A C56A 120.0
C52A C51A C50A 120.8(3)
C56A C51A C50A 119.1(3)
C53A C52A C51A 120.0
C53A C52A H52A 120.0
C51A C52A H52A 120.0
C52A C53A C54A 120.0
C52A C53A H53A 120.0
C54A C53A H53A 120.0
C55A C54A C53A 120.0
C55A C54A H54A 120.0
C53A C54A H54A 120.0
C56A C55A C54A 120.0
C56A C55A H55A 120.0
C54A C55A H55A 120.0
C55A C56A C51A 120.0
C55A C56A H56A 120.0
C51A C56A H56A 120.0

loop_
_geom_bond_atom_site_label_1
_geom_bond_atom_site_label_2
_geom_bond_distance
Li1 O2 1.899(3)
Li1 O1 1.921(3)
Li1 N31 2.132(3)
Li1 N32 2.216(3)
Li1 Li2 2.572(3)
Li1 C33A 2.770(8)
Li2 O2 1.915(3)
Li2 O1 1.918(3)
Li2 N42 2.088(17)
Li2 N41A 2.14(2)
Li2 N41 2.184(9)
Li2 N42A 2.20(4)
O1 C61 1.254(16)
O1 C1 1.400(16)
C71 C72 1.366(7)
C71 C66 1.407(7)
C71 H71 0.9500
C72 C73 1.400(7)
C72 H72 0.9500
C73 C74 1.346(8)
C73 H73 0.9500
C74 C65 1.436(7)
C74 H74 0.9500
C65 C64 1.385(7)
C65 C66 1.435(7)
C66 C61 1.433(7)
C61 C62 1.415(7)
C64 C63 1.399(7)
C64 H64 0.9500
C63 C70 1.432(7)
C63 C62 1.442(7)
C70 C69 1.354(6)
C70 H70 0.9500
C69 C68 1.416(7)
C69 H69 0.9500
C68 C67 1.354(8)
C68 H68 0.9500
C67 C62 1.426(8)
C67 H67 0.9500
O2 C15 1.259(6)
O2 C75 1.46(2)
C25 C26 1.366(4)
C25 C20 1.421(4)
C25 H25 0.9500
C26 C27 1.397(4)
C26 H26 0.9500
C27 C28 1.350(4)
C27 H27 0.9500
C28 C19 1.430(4)
C28 H28 0.9500
C19 C18 1.401(4)
C19 C20 1.439(4)
C18 C17 1.392(4)
C18 H18 0.9500
C17 C16 1.424(4)
C17 C24 1.424(4)
C24 C23 1.350(4)
C24 H24 0.9500
C23 C22 1.410(4)
C23 H23 0.9500
C22 C21 1.359(4)
C22 H22 0.9500
C21 C16 1.422(3)
C21 H21 0.9500
C16 C15 1.421(4)
C15 C20 1.424(4)
N31 C31 1.431(5)
N31 C30A 1.453(9)
N31 C30 1.462(5)
N31 C32 1.463(4)
N31 C31A 1.471(10)
N31 C32A 1.546(8)
N32 C34 1.456(6)
N32 C35 1.459(5)
N32 C34A 1.474(10)
N32 C35A 1.476(10)
N32 C33 1.485(4)
N32 C33A 1.500(7)
C30 H30A 0.9800
C30 H30B 0.9800
C30 H30C 0.9800
C31 H31A 0.9800
C31 H31B 0.9800
C31 H31C 0.9800
C32 C33 1.413(4)
C32 H32A 0.9900
C32 H32B 0.9900
C33 H33A 0.9900
C33 H33B 0.9900
C34 H34A 0.9800
C34 H34B 0.9800
C34 H34C 0.9800
C35 H35A 0.9800
C35 H35B 0.9800
C35 H35C 0.9800
N41 C40 1.459(5)
N41 C41 1.460(6)
N41 C42 1.494(6)
C40 H41A 0.9800
C40 H41B 0.9800
C40 H41C 0.9800
C41 H41D 0.9800
C41 H41E 0.9800
C41 H41F 0.9800
C42 C43 1.499(8)
C42 H42A 0.9900
C42 H42B 0.9900
C43 N42 1.464(6)
C43 H43C 0.9900
C43 H43D 0.9900
N41A C40A 1.465(10)
N41A C41A 1.479(10)
N41A C42A 1.487(10)
C40A H41G 0.9800
C40A H41H 0.9800
C40A H41I 0.9800
C41A H41J 0.9800
C41A H41K 0.9800
C41A H41L 0.9800
C42A C43A 1.502(10)
C42A H42C 0.9900
C42A H42D 0.9900
N42 C44 1.453(5)
N42 C45 1.461(6)
C44 H44A 0.9800
C44 H44B 0.9800
C44 H44C 0.9800
C45 H45A 0.9800
C45 H45B 0.9800
C45 H45C 0.9800
C32A C33A 1.590(9)
C32A H32C 0.9900
C32A H32D 0.9900
C30A H30D 0.9800
C30A H30E 0.9800
C30A H30F 0.9800
C31A H31D 0.9800
C31A H31E 0.9800
C31A H31F 0.9800
C33A H33C 0.9900
C33A H33D 0.9900
C34A H34D 0.9800
C34A H34E 0.9800
C34A H34F 0.9800
N42A C44A 1.470(10)
N42A C45A 1.472(10)
N42A C43A 1.473(10)
C44A H44D 0.9800
C44A H44E 0.9800
C44A H44F 0.9800
C45A H45D 0.9800
C45A H45E 0.9800
C45A H45F 0.9800
C35A H35D 0.9800
C35A H35E 0.9800
C35A H35F 0.9800
C43A H43A 0.9900
C43A H43B 0.9900
C88 C87 1.339(9)
C88 C79 1.427(9)
C88 H88 0.9500
C87 C86 1.396(8)
C87 H87 0.9500
C78 C79 1.386(8)
C78 C77 1.390(8)
C78 H78 0.9500
C77 C76 1.418(9)
C77 C84 1.428(9)
C80 C85 1.401(9)
C80 C75 1.428(10)
C80 C79 1.431(9)
C83 C84 1.356(9)
C83 C82 1.413(9)
C83 H83 0.9500
C81 C82 1.347(9)
C81 C76 1.403(8)
C81 H81 0.9500
C86 C85 1.362(9)
C86 H86 0.9500
C84 H84 0.9500
C75 C76 1.439(10)
C82 H82 0.9500
C85 H85 0.9500
C6 C11 1.414(8)
C6 C1 1.427(8)
C6 C5 1.432(8)
C11 C12 1.362(8)
C11 H11 0.9500
C12 C13 1.409(8)
C12 H12 0.9500
C13 C14 1.360(8)
C13 H13 0.9500
C14 C5 1.433(7)
C14 H14 0.9500
C5 C4 1.381(7)
C10 C9 1.357(7)
C10 C3 1.413(7)
C10 H10 0.9500
C1 C2 1.429(7)
C4 C3 1.390(8)
C4 H4A 0.9500
C3 C2 1.422(8)
C2 C7 1.421(8)
C7 C8 1.354(8)
C7 H7 0.9500
C8 C9 1.410(8)
C8 H8 0.9500
C9 H9 0.9500
C50 C51 1.500(3)
C50 H50A 0.9800
C50 H50B 0.9800
C50 H50C 0.9800
C51 C52 1.3900
C51 C56 1.3900
C52 C53 1.3900
C52 H52 0.9500
C53 C54 1.3900
C53 H53 0.9500
C54 C55 1.3900
C54 H54 0.9500
C55 C56 1.3900
C55 H55 0.9500
C56 H56 0.9500
C50A C51A 1.481(6)
C50A H50D 0.9800
C50A H50E 0.9800
C50A H50F 0.9800
C51A C52A 1.3900
C51A C56A 1.3900
C52A C53A 1.3900
C52A H52A 0.9500
C53A C54A 1.3900
C53A H53A 0.9500
C54A C55A 1.3900
C54A H54A 0.9500
C55A C56A 1.3900
C55A H55A 0.9500
C56A H56A 0.9500

loop_
_geom_torsion_atom_site_label_1
_geom_torsion_atom_site_label_2
_geom_torsion_atom_site_label_3
_geom_torsion_atom_site_label_4
_geom_torsion
O1 Li1 Li2 O2 -171.26(17)
N31 Li1 Li2 O2 -96.3(2)
N32 Li1 Li2 O2 83.09(19)
C33A Li1 Li2 O2 129.3(5)
O2 Li1 Li2 O1 171.26(17)
N31 Li1 Li2 O1 75.0(2)
N32 Li1 Li2 O1 -105.7(2)
C33A Li1 Li2 O1 -59.5(5)
O2 Li1 Li2 N42 -96.5(3)
O1 Li1 Li2 N42 92.2(3)
N31 Li1 Li2 N42 167.2(3)
N32 Li1 Li2 N42 -13.5(4)
C33A Li1 Li2 N42 32.7(6)
O2 Li1 Li2 N41A 67.3(7)
O1 Li1 Li2 N41A -103.9(7)
N31 Li1 Li2 N41A -29.0(8)
N32 Li1 Li2 N41A 150.4(6)
C33A Li1 Li2 N41A -163.4(8)
O2 Li1 Li2 N41 71.3(4)
O1 Li1 Li2 N41 -100.0(4)
N31 Li1 Li2 N41 -25.0(5)
N32 Li1 Li2 N41 154.4(3)
C33A Li1 Li2 N41 -159.5(5)
O2 Li1 Li2 N42A -93.2(5)
O1 Li1 Li2 N42A 95.5(5)
N31 Li1 Li2 N42A 170.5(5)
N32 Li1 Li2 N42A -10.1(6)
C33A Li1 Li2 N42A 36.1(7)
O2 Li2 O1 C61 -159.6(8)
N42 Li2 O1 C61 80.5(9)
N41A Li2 O1 C61 -21.4(9)
N41 Li2 O1 C61 -23.6(9)
N42A Li2 O1 C61 83.3(10)
Li1 Li2 O1 C61 -166.0(8)
O2 Li2 O1 C1 -179.5(8)
N42 Li2 O1 C1 60.5(8)
N41A Li2 O1 C1 -41.3(9)
N41 Li2 O1 C1 -43.5(8)
N42A Li2 O1 C1 63.4(10)
Li1 Li2 O1 C1 174.0(8)
O2 Li2 O1 Li1 6.44(12)
N42 Li2 O1 Li1 -113.5(3)
N41A Li2 O1 Li1 144.6(4)
N41 Li2 O1 Li1 142.4(3)
N42A Li2 O1 Li1 -110.7(6)
O2 Li1 O1 C61 156.5(7)
N31 Li1 O1 C61 25.3(8)
N32 Li1 O1 C61 -76.7(8)
Li2 Li1 O1 C61 163.0(8)
C33A Li1 O1 C61 -39.0(8)
O2 Li1 O1 C1 179.9(9)
N31 Li1 O1 C1 48.8(9)
N32 Li1 O1 C1 -53.2(9)
Li2 Li1 O1 C1 -173.6(9)
C33A Li1 O1 C1 -15.6(10)
O2 Li1 O1 Li2 -6.49(12)
N31 Li1 O1 Li2 -137.65(15)
N32 Li1 O1 Li2 120.35(18)
C33A Li1 O1 Li2 158.0(3)
C66 C71 C72 C73 2(2)
C71 C72 C73 C74 -1.8(17)
C72 C73 C74 C65 -1(2)
C73 C74 C65 C64 -174.8(14)
C73 C74 C65 C66 3(2)
C72 C71 C66 C61 177.5(18)
C72 C71 C66 C65 0(3)
C64 C65 C66 C71 175.5(17)
C74 C65 C66 C71 -3(3)
C64 C65 C66 C61 -2(3)
C74 C65 C66 C61 180(2)
C1 O1 C61 C62 -7(6)
Li2 O1 C61 C62 -119.4(11)
Li1 O1 C61 C62 83.6(16)
C1 O1 C61 C66 174(9)
Li2 O1 C61 C66 61(3)
Li1 O1 C61 C66 -96(2)
C71 C66 C61 O1 7(4)
C65 C66 C61 O1 -175.9(19)
C71 C66 C61 C62 -172.6(17)
C65 C66 C61 C62 5(3)
C66 C65 C64 C63 -2(3)
C74 C65 C64 C63 176.1(16)
C65 C64 C63 C70 -176.2(15)
C65 C64 C63 C62 3(3)
C64 C63 C70 C69 179.7(16)
C62 C63 C70 C69 0(2)
C63 C70 C69 C68 -1(2)
C70 C69 C68 C67 3(3)
C69 C68 C67 C62 -5(5)
O1 C61 C62 C67 -2(3)
C66 C61 C62 C67 177(3)
O1 C61 C62 C63 176.8(15)
C66 C61 C62 C63 -4(3)
C68 C67 C62 C61 -177(3)
C68 C67 C62 C63 4(4)
C64 C63 C62 C61 0(2)
C70 C63 C62 C61 179.4(15)
C64 C63 C62 C67 179(2)
C70 C63 C62 C67 -1(3)
O1 Li1 O2 C15 -136.5(4)
N31 Li1 O2 C15 -13.7(5)
N32 Li1 O2 C15 87.3(5)
Li2 Li1 O2 C15 -143.0(5)
C33A Li1 O2 C15 66.7(6)
O1 Li1 O2 C75 -143.0(12)
N31 Li1 O2 C75 -20.3(12)
N32 Li1 O2 C75 80.8(12)
Li2 Li1 O2 C75 -149.5(12)
C33A Li1 O2 C75 60.1(12)
O1 Li1 O2 Li2 6.50(12)
N31 Li1 O2 Li2 129.24(17)
N32 Li1 O2 Li2 -129.73(15)
C33A Li1 O2 Li2 -150.4(4)
O1 Li2 O2 C15 137.8(3)
N42 Li2 O2 C15 -104.9(4)
N41A Li2 O2 C15 -8.3(5)
N41 Li2 O2 C15 -5.1(4)
N42A Li2 O2 C15 -104.0(7)
Li1 Li2 O2 C15 144.3(3)
O1 Li2 O2 C75 147.9(8)
N42 Li2 O2 C75 -94.8(9)
N41A Li2 O2 C75 1.8(9)
N41 Li2 O2 C75 5.0(9)
N42A Li2 O2 C75 -93.9(10)
Li1 Li2 O2 C75 154.4(8)
O1 Li2 O2 Li1 -6.50(12)
N42 Li2 O2 Li1 110.8(3)
N41A Li2 O2 Li1 -152.5(4)
N41 Li2 O2 Li1 -149.4(2)
N42A Li2 O2 Li1 111.7(6)
C20 C25 C26 C27 0.5(7)
C25 C26 C27 C28 0.9(5)
C26 C27 C28 C19 -1.1(4)
C27 C28 C19 C18 -179.9(3)
C27 C28 C19 C20 -0.1(6)
C28 C19 C18 C17 178.6(3)
C20 C19 C18 C17 -1.1(6)
C19 C18 C17 C16 0.8(5)
C19 C18 C17 C24 -179.4(3)
C18 C17 C24 C23 -178.3(3)
C16 C17 C24 C23 1.5(5)
C17 C24 C23 C22 0.4(5)
C24 C23 C22 C21 -2.0(4)
C23 C22 C21 C16 1.6(5)
C22 C21 C16 C15 178.5(5)
C22 C21 C16 C17 0.2(6)
C18 C17 C16 C15 -0.2(7)
C24 C17 C16 C15 180.0(6)
C18 C17 C16 C21 178.0(3)
C24 C17 C16 C21 -1.7(5)
C75 O2 C15 C16 -147(12)
Li1 O2 C15 C16 66.2(10)
Li2 O2 C15 C16 -61.8(9)
C75 O2 C15 C20 29(11)
Li1 O2 C15 C20 -117.0(7)
Li2 O2 C15 C20 115.0(7)
C21 C16 C15 O2 -1.3(11)
C17 C16 C15 O2 177.0(6)
C21 C16 C15 C20 -178.2(6)
C17 C16 C15 C20 0.0(10)
C26 C25 C20 C15 178.7(7)
C26 C25 C20 C19 -1.6(9)
O2 C15 C20 C25 2.5(13)
C16 C15 C20 C25 179.4(7)
O2 C15 C20 C19 -177.2(7)
C16 C15 C20 C19 -0.3(12)
C18 C19 C20 C25 -178.9(5)
C28 C19 C20 C25 1.4(8)
C18 C19 C20 C15 0.8(9)
C28 C19 C20 C15 -178.9(6)
O2 Li1 N31 C31 11.8(6)
O1 Li1 N31 C31 126.4(6)
N32 Li1 N31 C31 -104.3(6)
Li2 Li1 N31 C31 75.3(6)
C33A Li1 N31 C31 -123.6(6)
O2 Li1 N31 C30A -128.9(7)
O1 Li1 N31 C30A -14.3(7)
N32 Li1 N31 C30A 115.0(7)
Li2 Li1 N31 C30A -65.5(7)
C33A Li1 N31 C30A 95.6(7)
O2 Li1 N31 C30 -110.6(3)
O1 Li1 N31 C30 3.9(3)
N32 Li1 N31 C30 133.2(2)
Li2 Li1 N31 C30 -47.2(3)
C33A Li1 N31 C30 113.9(3)
O2 Li1 N31 C32 140.0(3)
O1 Li1 N31 C32 -105.4(3)
N32 Li1 N31 C32 23.9(2)
Li2 Li1 N31 C32 -156.6(3)
C33A Li1 N31 C32 4.5(3)
O2 Li1 N31 C31A -1.9(14)
O1 Li1 N31 C31A 112.6(14)
N32 Li1 N31 C31A -118.1(14)
Li2 Li1 N31 C31A 61.5(14)
C33A Li1 N31 C31A -137.4(14)
O2 Li1 N31 C32A 106.1(4)
O1 Li1 N31 C32A -139.3(4)
N32 Li1 N31 C32A -10.0(4)
Li2 Li1 N31 C32A 169.6(4)
C33A Li1 N31 C32A -29.4(4)
O2 Li1 N32 C34 -18.1(6)
O1 Li1 N32 C34 -137.1(5)
N31 Li1 N32 C34 107.6(5)
Li2 Li1 N32 C34 -72.0(6)
C33A Li1 N32 C34 138.8(7)
O2 Li1 N32 C35 107.3(4)
O1 Li1 N32 C35 -11.7(4)
N31 Li1 N32 C35 -127.0(4)
Li2 Li1 N32 C35 53.4(4)
C33A Li1 N32 C35 -95.8(5)
O2 Li1 N32 C34A -31.7(14)
O1 Li1 N32 C34A -150.7(14)
N31 Li1 N32 C34A 94.0(14)
Li2 Li1 N32 C34A -85.6(14)
C33A Li1 N32 C34A 125.2(14)
O2 Li1 N32 C35A 87.0(10)
O1 Li1 N32 C35A -32.0(10)
N31 Li1 N32 C35A -147.3(10)
Li2 Li1 N32 C35A 33.1(10)
C33A Li1 N32 C35A -116.1(11)
O2 Li1 N32 C33 -129.0(2)
O1 Li1 N32 C33 112.0(3)
N31 Li1 N32 C33 -3.3(2)
Li2 Li1 N32 C33 177.2(3)
C33A Li1 N32 C33 27.9(4)
O2 Li1 N32 C33A -156.9(4)
O1 Li1 N32 C33A 84.1(4)
N31 Li1 N32 C33A -31.2(4)
Li2 Li1 N32 C33A 149.2(4)
C31 N31 C32 C33 87.5(9)
C30A N31 C32 C33 -149.5(11)
C30 N31 C32 C33 -155.5(6)
C31A N31 C32 C33 95(2)
C32A N31 C32 C33 49.0(7)
Li1 N31 C32 C33 -43.8(5)
N31 C32 C33 N32 47.5(7)
C34 N32 C33 C32 -132.7(8)
C35 N32 C33 C32 111.8(6)
C34A N32 C33 C32 -122.8(17)
C35A N32 C33 C32 117.4(14)
C33A N32 C33 C32 56.4(8)
Li1 N32 C33 C32 -21.1(5)
O2 Li2 N41 C40 -15.7(4)
O1 Li2 N41 C40 -143.3(3)
N42 Li2 N41 C40 101.0(4)
N41A Li2 N41 C40 73(8)
N42A Li2 N41 C40 98.0(5)
Li1 Li2 N41 C40 -68.6(5)
O2 Li2 N41 C41 108.7(4)
O1 Li2 N41 C41 -18.9(5)
N42 Li2 N41 C41 -134.6(4)
N41A Li2 N41 C41 -163(8)
N42A Li2 N41 C41 -137.6(6)
Li1 Li2 N41 C41 55.8(6)
O2 Li2 N41 C42 -129.3(3)
O1 Li2 N41 C42 103.1(3)
N42 Li2 N41 C42 -12.6(4)
N41A Li2 N41 C42 -41(8)
N42A Li2 N41 C42 -15.6(5)
Li1 Li2 N41 C42 177.8(3)
C40 N41 C42 C43 -71.8(7)
C41 N41 C42 C43 169.7(6)
Li2 N41 C42 C43 39.3(6)
N41 C42 C43 N42 -57.6(7)
O2 Li2 N41A C40A 25.2(9)
O1 Li2 N41A C40A -105.4(7)
N42 Li2 N41A C40A 140.5(8)
N41 Li2 N41A C40A -68(8)
N42A Li2 N41A C40A 137.5(9)
Li1 Li2 N41A C40A -25.7(12)
O2 Li2 N41A C41A 158.6(6)
O1 Li2 N41A C41A 28.0(9)
N42 Li2 N41A C41A -86.1(7)
N41 Li2 N41A C41A 65(8)
N42A Li2 N41A C41A -89.1(8)
Li1 Li2 N41A C41A 107.7(8)
O2 Li2 N41A C42A -85.8(6)
O1 Li2 N41A C42A 143.6(5)
N42 Li2 N41A C42A 29.5(6)
N41 Li2 N41A C42A -179(100)
N42A Li2 N41A C42A 26.5(7)
Li1 Li2 N41A C42A -136.7(7)
C40A N41A C42A C43A -178.5(13)
C41A N41A C42A C43A 56.5(18)
Li2 N41A C42A C43A -55.4(13)
C42 C43 N42 C44 -73.8(10)
C42 C43 N42 C45 165.4(7)
C42 C43 N42 Li2 40.8(6)
O2 Li2 N42 C44 -136.4(5)
O1 Li2 N42 C44 -29.2(6)
N41A Li2 N42 C44 104.5(6)
N41 Li2 N42 C44 103.2(6)
N42A Li2 N42 C44 -152(17)
Li1 Li2 N42 C44 -82.5(6)
O2 Li2 N42 C45 -13.8(7)
O1 Li2 N42 C45 93.4(6)
N41A Li2 N42 C45 -132.9(7)
N41 Li2 N42 C45 -134.2(6)
N42A Li2 N42 C45 -29(16)
Li1 Li2 N42 C45 40.1(7)
O2 Li2 N42 C43 105.4(5)
O1 Li2 N42 C43 -147.4(5)
N41A Li2 N42 C43 -13.6(5)
N41 Li2 N42 C43 -14.9(5)
N42A Li2 N42 C43 90(16)
Li1 Li2 N42 C43 159.4(4)
C31 N31 C32A C33A 167.2(9)
C30A N31 C32A C33A -68.4(12)
C30 N31 C32A C33A -80.8(8)
C32 N31 C32A C33A -47.3(7)
C31A N31 C32A C33A 169.7(19)
Li1 N31 C32A C33A 47.4(5)
C34 N32 C33A C32A -53.3(12)
C35 N32 C33A C32A -170.4(6)
C34A N32 C33A C32A -40(2)
C35A N32 C33A C32A -173.6(11)
C33 N32 C33A C32A -41.1(7)
Li1 N32 C33A C32A 65.4(5)
C34 N32 C33A Li1 -118.7(10)
C35 N32 C33A Li1 124.2(4)
C34A N32 C33A Li1 -106(2)
C35A N32 C33A Li1 121.0(10)
C33 N32 C33A Li1 -106.5(9)
N31 C32A C33A N32 -82.5(6)
N31 C32A C33A Li1 -34.6(4)
O2 Li1 C33A N32 36.5(6)
O1 Li1 C33A N32 -117.1(3)
N31 Li1 C33A N32 142.3(4)
Li2 Li1 C33A N32 -70.5(6)
O2 Li1 C33A C32A -77.3(6)
O1 Li1 C33A C32A 129.1(4)
N31 Li1 C33A C32A 28.5(4)
N32 Li1 C33A C32A -113.8(6)
Li2 Li1 C33A C32A 175.7(5)
O2 Li2 N42A C44A -120.0(11)
O1 Li2 N42A C44A -13.5(15)
N42 Li2 N42A C44A 45(15)
N41A Li2 N42A C44A 121.0(13)
N41 Li2 N42A C44A 119.8(12)
Li1 Li2 N42A C44A -67.4(13)
O2 Li2 N42A C45A -1.1(15)
O1 Li2 N42A C45A 105.3(13)
N42 Li2 N42A C45A 164(17)
N41A Li2 N42A C45A -120.2(14)
N41 Li2 N42A C45A -121.3(14)
Li1 Li2 N42A C45A 51.4(15)
O2 Li2 N42A C43A 123.5(11)
O1 Li2 N42A C43A -130.1(11)
N42 Li2 N42A C43A -72(16)
N41A Li2 N42A C43A 4.5(11)
N41 Li2 N42A C43A 3.3(11)
Li1 Li2 N42A C43A 176.0(10)
C44A N42A C43A C42A -153(2)
C45A N42A C43A C42A 82(3)
Li2 N42A C43A C42A -35.7(18)
N41A C42A C43A N42A 66(2)
C79 C88 C87 C86 0(2)
C79 C78 C77 C76 3(2)
C79 C78 C77 C84 -178.5(10)
C77 C78 C79 C88 179.2(13)
C77 C78 C79 C80 -2(2)
C87 C88 C79 C78 177.6(13)
C87 C88 C79 C80 -2(2)
C85 C80 C79 C78 -178.2(18)
C75 C80 C79 C78 0(3)
C85 C80 C79 C88 1(3)
C75 C80 C79 C88 179(2)
C88 C87 C86 C85 2(2)
C82 C83 C84 C77 0(2)
C78 C77 C84 C83 -177.3(13)
C76 C77 C84 C83 1.3(17)
C85 C80 C75 C76 179(2)
C79 C80 C75 C76 1(4)
C85 C80 C75 O2 -6(4)
C79 C80 C75 O2 176.6(19)
C15 O2 C75 C80 -147(13)
Li1 O2 C75 C80 -109(2)
Li2 O2 C75 C80 112(2)
C15 O2 C75 C76 29(9)
Li1 O2 C75 C76 67(3)
Li2 O2 C75 C76 -72(3)
C82 C81 C76 C77 -1(2)
C82 C81 C76 C75 179.0(18)
C78 C77 C76 C81 178.1(13)
C84 C77 C76 C81 -0.5(19)
C78 C77 C76 C75 -2(2)
C84 C77 C76 C75 179.1(17)
C80 C75 C76 C81 180(2)
O2 C75 C76 C81 4(3)
C80 C75 C76 C77 0(3)
O2 C75 C76 C77 -175.1(18)
C76 C81 C82 C83 2.3(18)
C84 C83 C82 C81 -1(2)
C87 C86 C85 C80 -2(2)
C75 C80 C85 C86 -177(2)
C79 C80 C85 C86 1(3)
C1 C6 C11 C12 -178(2)
C5 C6 C11 C12 1(3)
C6 C11 C12 C13 -1(2)
C11 C12 C13 C14 -0.5(17)
C12 C13 C14 C5 2(2)
C11 C6 C5 C4 -179.4(19)
C1 C6 C5 C4 0(3)
C11 C6 C5 C14 1(3)
C1 C6 C5 C14 180(2)
C13 C14 C5 C4 177.9(16)
C13 C14 C5 C6 -2(3)
C61 O1 C1 C6 -9(6)
Li2 O1 C1 C6 73(2)
Li1 O1 C1 C6 -116.6(16)
C61 O1 C1 C2 170(9)
Li2 O1 C1 C2 -109.0(17)
Li1 O1 C1 C2 62(2)
C11 C6 C1 O1 -2(3)
C5 C6 C1 O1 178.3(18)
C11 C6 C1 C2 179.1(19)
C5 C6 C1 C2 0(3)
C6 C5 C4 C3 1(3)
C14 C5 C4 C3 -178.9(18)
C5 C4 C3 C10 -179.4(17)
C5 C4 C3 C2 -2(3)
C9 C10 C3 C4 176.3(18)
C9 C10 C3 C2 -2(2)
C4 C3 C2 C7 -176(3)
C10 C3 C2 C7 2(3)
C4 C3 C2 C1 1(3)
C10 C3 C2 C1 179.4(15)
O1 C1 C2 C7 -1(3)
C6 C1 C2 C7 177(3)
O1 C1 C2 C3 -178.7(18)
C6 C1 C2 C3 0(3)
C3 C2 C7 C8 -3(5)
C1 C2 C7 C8 180(3)
C2 C7 C8 C9 3(5)
C3 C10 C9 C8 2(3)
C7 C8 C9 C10 -3(4)
C56 C51 C52 C53 0.0
C50 C51 C52 C53 178.4(2)
C51 C52 C53 C54 0.0
C52 C53 C54 C55 0.0
C53 C54 C55 C56 0.0
C54 C55 C56 C51 0.0
C52 C51 C56 C55 0.0
C50 C51 C56 C55 -178.4(2)
C56A C51A C52A C53A 0.0
C50A C51A C52A C53A -177.2(4)
C51A C52A C53A C54A 0.0
C52A C53A C54A C55A 0.0
C53A C54A C55A C56A 0.0
C54A C55A C56A C51A 0.0
C52A C51A C56A C55A 0.0
C50A C51A C56A C55A 177.3(4)
